data_4031116
loop_
_publ_author_name
'DeAngelis, A. J.'
'Gildner, Peter G.'
'Chow, Ruishan'
'Colacot, Thomas J.'

_publ_section_title
;
 Generating Active &quot;L-Pd(0)&quot; via Neutral or Cationic
 \p-Allylpalladium Complexes Featuring Biaryl/Bipyrazolylphosphines:
 Synthetic, Mechanistic, and Structure-Activity Studies in Challenging
 Cross-Coupling Reactions.
;
_journal_issue 13
_journal_name_full 'The Journal of organic chemistry'
_journal_page_first 6794
_journal_page_last 6813
_journal_paper_doi 10.1021/acs.joc.5b01005
_journal_volume 80
_journal_year 2015
_chemical_formula_sum 'C39 H54 F3 O3 P Pd S'
_chemical_formula_weight 797.25
_chemical_name_systematic
; 
 ? 
;
_space_group_crystal_system monoclinic
_space_group_IT_number 15
_space_group_name_Hall '-C 2yc'
_space_group_name_H-M_alt 'C 1 2/c 1'
_symmetry_space_group_name_Hall '-C 2yc'
_symmetry_space_group_name_H-M 'C 1 2/c 1'
_atom_sites_solution_hydrogens geom
_audit_creation_method SHELXL-2013
_cell_angle_alpha 90
_cell_angle_beta 97.703(2)
_cell_angle_gamma 90
_cell_formula_units_Z 8
_cell_length_a 17.8856(14)
_cell_length_b 14.3360(11)
_cell_length_c 31.032(3)
_cell_measurement_reflns_used 5013
_cell_measurement_temperature 200(2)
_cell_measurement_theta_max 21.22
_cell_measurement_theta_min 2.30
_cell_volume 7885.1(12)
_computing_cell_refinement 'Bruker SAINT'
_computing_data_collection 'Bruker APEX2'
_computing_data_reduction 'Bruker SAINT'
_computing_molecular_graphics 'Bruker SHELXTL'
_computing_publication_material 'Bruker SHELXTL'
_computing_structure_refinement 'SHELXL-2013 (Sheldrick, 2013)'
_computing_structure_solution 'SHELXS-97 (Sheldrick, 2008)'
_diffrn_ambient_temperature 200(2)
_diffrn_detector_area_resol_mean 8.33
_diffrn_measured_fraction_theta_full 0.999
_diffrn_measured_fraction_theta_max 0.993
_diffrn_measurement_device_type 'Bruker AXS APEX diffractometer'
_diffrn_measurement_method '\f and \w scans'
_diffrn_radiation_type MoK\a
_diffrn_radiation_wavelength 0.71073
_diffrn_reflns_av_R_equivalents 0.0796
_diffrn_reflns_av_unetI/netI 0.0629
_diffrn_reflns_laue_measured_fraction_full 0.999
_diffrn_reflns_laue_measured_fraction_max 0.993
_diffrn_reflns_limit_h_max 23
_diffrn_reflns_limit_h_min -23
_diffrn_reflns_limit_k_max 18
_diffrn_reflns_limit_k_min -18
_diffrn_reflns_limit_l_max 40
_diffrn_reflns_limit_l_min -40
_diffrn_reflns_number 57560
_diffrn_reflns_point_group_measured_fraction_full 0.999
_diffrn_reflns_point_group_measured_fraction_max 0.993
_diffrn_reflns_theta_full 25.000
_diffrn_reflns_theta_max 27.507
_diffrn_reflns_theta_min 1.827
_exptl_absorpt_coefficient_mu 0.612
_exptl_absorpt_correction_T_max 0.7456
_exptl_absorpt_correction_T_min 0.6904
_exptl_absorpt_correction_type multi-scan
_exptl_absorpt_process_details 'APEX2 (Bruker, 2007)'
_exptl_crystal_colour yellow
_exptl_crystal_density_diffrn 1.343
_exptl_crystal_description block
_exptl_crystal_F_000 3328
_exptl_crystal_size_max 0.465
_exptl_crystal_size_mid 0.267
_exptl_crystal_size_min 0.102
_refine_diff_density_max 1.133
_refine_diff_density_min -0.516
_refine_diff_density_rms 0.082
_refine_ls_extinction_method none
_refine_ls_goodness_of_fit_ref 1.032
_refine_ls_hydrogen_treatment constr
_refine_ls_matrix_type full
_refine_ls_number_parameters 481
_refine_ls_number_reflns 8993
_refine_ls_number_restraints 468
_refine_ls_restrained_S_all 1.122
_refine_ls_R_factor_all 0.0884
_refine_ls_R_factor_gt 0.0484
_refine_ls_shift/su_max 0.001
_refine_ls_shift/su_mean 0.000
_refine_ls_structure_factor_coef Fsqd
_refine_ls_weighting_details
; 
 w=1/[\s^2^(Fo^2^)+(0.0430P)^2^+10.4099P] 
 where P=(Fo^2^+2Fc^2^)/3 
;
_refine_ls_weighting_scheme calc
_refine_ls_wR_factor_gt 0.1008
_refine_ls_wR_factor_ref 0.1186
_reflns_Friedel_coverage 0.000
_reflns_number_gt 5807
_reflns_number_total 8993
_reflns_threshold_expression 'I > 2\s(I)'
_cod_data_source_file jo5b01005_si_006.cif
_cod_data_source_block jmca028
_cod_depositor_comments 'Adding full bibliography for 4031112--4031118.cif.'
_cod_original_cell_volume 7885.0(11)
_cod_database_code 4031116
_shelx_space_group_comment
; 
The symmetry employed for this shelxl refinement is uniquely defined 
by the following loop, which should always be used as a source of 
symmetry information in preference to the above space-group names. 
They are only intended as comments. 
;
_shelx_estimated_absorpt_t_min 0.764
_shelx_estimated_absorpt_t_max 0.940
_shelxl_version_number 2013-2

loop_
_space_group_symop_operation_xyz
'x, y, z'
'-x, y, -z+1/2'
'x+1/2, y+1/2, z'
'-x+1/2, y+1/2, -z+1/2'
'-x, -y, -z'
'x, -y, z-1/2'
'-x+1/2, -y+1/2, -z'
'x+1/2, -y+1/2, z-1/2'

loop_
_atom_site_label
_atom_site_type_symbol
_atom_site_fract_x
_atom_site_fract_y
_atom_site_fract_z
_atom_site_U_iso_or_equiv
_atom_site_adp_type
_atom_site_occupancy
_atom_site_site_symmetry_order
_atom_site_calc_flag
_atom_site_refinement_flags_posn
_atom_site_refinement_flags_adp
_atom_site_refinement_flags_occupancy
_atom_site_disorder_assembly
_atom_site_disorder_group
Pd1 Pd 0.15443(2) 0.75331(2) 0.15956(2) 0.03078(9) Uani 1 1 d . . . . .
P1 P 0.28335(5) 0.77832(7) 0.16415(3) 0.0316(2) Uani 1 1 d . . . . .
C1 C 0.09482(19) 0.9179(2) 0.12162(11) 0.0314(8) Uani 1 1 d . . . . .
C2 C 0.01741(19) 0.9103(2) 0.11112(11) 0.0330(8) Uani 1 1 d . . . . .
H2 H -0.0138 0.9507 0.1251 0.040 Uiso 1 1 calc R U . . .
C3 C -0.01704(19) 0.8462(3) 0.08104(11) 0.0365(9) Uani 1 1 d . . . . .
C4 C 0.0297(2) 0.7850(3) 0.06268(13) 0.0430(9) Uani 1 1 d . . . . .
H4 H 0.0073 0.7379 0.0436 0.052 Uiso 1 1 calc R U . . .
C5 C 0.1081(2) 0.7898(3) 0.07107(12) 0.0375(9) Uani 1 1 d . . . . .
C6 C 0.14277(18) 0.8573(2) 0.10085(11) 0.0295(8) Uani 1 1 d . . . . .
C7 C 0.1264(2) 0.9995(3) 0.14947(13) 0.0440(10) Uani 1 1 d . . . . .
H7 H 0.1824 0.9910 0.1554 0.053 Uiso 1 1 calc R U . . .
C8 C 0.0962(2) 1.0009(3) 0.19367(14) 0.0630(13) Uani 1 1 d . . . . .
H8A H 0.0417 1.0120 0.1891 0.095 Uiso 1 1 calc R U . . .
H8B H 0.1212 1.0507 0.2118 0.095 Uiso 1 1 calc R U . . .
H8C H 0.1065 0.9407 0.2083 0.095 Uiso 1 1 calc R U . . .
C9 C 0.1117(2) 1.0920(3) 0.12565(16) 0.0602(13) Uani 1 1 d . . . . .
H9A H 0.1385 1.0930 0.1001 0.090 Uiso 1 1 calc R U . . .
H9B H 0.1296 1.1434 0.1452 0.090 Uiso 1 1 calc R U . . .
H9C H 0.0574 1.0990 0.1164 0.090 Uiso 1 1 calc R U . . .
C10 C -0.1014(2) 0.8523(3) 0.06645(13) 0.0551(12) Uani 1 1 d . . . . .
H10 H -0.1269 0.8584 0.0931 0.066 Uiso 1 1 calc R U . . .
C11 C -0.1350(3) 0.7674(4) 0.04108(17) 0.0871(19) Uani 1 1 d . . . . .
H11A H -0.1177 0.7661 0.0124 0.131 Uiso 1 1 calc R U . . .
H11B H -0.1902 0.7713 0.0375 0.131 Uiso 1 1 calc R U . . .
H11C H -0.1186 0.7104 0.0571 0.131 Uiso 1 1 calc R U . . .
C12 C -0.1178(3) 0.9417(4) 0.03938(16) 0.0815(17) Uani 1 1 d . . . . .
H12A H -0.0982 0.9958 0.0566 0.122 Uiso 1 1 calc R U . . .
H12B H -0.1723 0.9485 0.0312 0.122 Uiso 1 1 calc R U . . .
H12C H -0.0931 0.9378 0.0131 0.122 Uiso 1 1 calc R U . . .
C13 C 0.1530(2) 0.7303(3) 0.04299(13) 0.0447(10) Uani 1 1 d . . . . .
H13 H 0.2076 0.7356 0.0550 0.054 Uiso 1 1 calc R U . . .
C14 C 0.1311(3) 0.6273(3) 0.04347(18) 0.0752(16) Uani 1 1 d . . . . .
H14A H 0.1346 0.6056 0.0736 0.113 Uiso 1 1 calc R U . . .
H14B H 0.1655 0.5908 0.0280 0.113 Uiso 1 1 calc R U . . .
H14C H 0.0793 0.6195 0.0291 0.113 Uiso 1 1 calc R U . . .
C15 C 0.1435(3) 0.7667(3) -0.00355(14) 0.0600(13) Uani 1 1 d . . . . .
H15A H 0.0901 0.7637 -0.0158 0.090 Uiso 1 1 calc R U . . .
H15B H 0.1733 0.7283 -0.0211 0.090 Uiso 1 1 calc R U . . .
H15C H 0.1609 0.8315 -0.0037 0.090 Uiso 1 1 calc R U . . .
C16 C 0.22180(18) 0.8907(2) 0.09526(11) 0.0298(8) Uani 1 1 d . . . . .
C17 C 0.2256(2) 0.9558(2) 0.06245(12) 0.0375(9) Uani 1 1 d . . . . .
H17 H 0.1801 0.9767 0.0460 0.045 Uiso 1 1 calc R U . . .
C18 C 0.2930(2) 0.9909(3) 0.05295(12) 0.0416(9) Uani 1 1 d . . . . .
H18 H 0.2936 1.0350 0.0301 0.050 Uiso 1 1 calc R U . . .
C19 C 0.3596(2) 0.9620(2) 0.07662(12) 0.0392(9) Uani 1 1 d . . . . .
H19 H 0.4064 0.9859 0.0702 0.047 Uiso 1 1 calc R U . . .
C20 C 0.3579(2) 0.8975(2) 0.10993(12) 0.0371(9) Uani 1 1 d . . . . .
H20 H 0.4039 0.8781 0.1264 0.045 Uiso 1 1 calc R U . . .
C21 C 0.28944(19) 0.8607(2) 0.11974(11) 0.0328(8) Uani 1 1 d . . . . .
C22 C 0.3406(2) 0.6718(3) 0.15289(13) 0.0472(10) Uani 1 1 d D U . . .
C23 C 0.3411(8) 0.6571(10) 0.1062(3) 0.0543(14) Uani 0.282(4) 1 d D U P A 1
H23A H 0.3744 0.6046 0.1018 0.081 Uiso 0.282(4) 1 calc R U P A 1
H23B H 0.3596 0.7135 0.0933 0.081 Uiso 0.282(4) 1 calc R U P A 1
H23C H 0.2898 0.6433 0.0923 0.081 Uiso 0.282(4) 1 calc R U P A 1
C24 C 0.4308(6) 0.6960(10) 0.1713(5) 0.0546(15) Uani 0.282(4) 1 d D U P A 1
H24A H 0.4628 0.6438 0.1646 0.082 Uiso 0.282(4) 1 calc R U P A 1
H24B H 0.4364 0.7055 0.2028 0.082 Uiso 0.282(4) 1 calc R U P A 1
H24C H 0.4461 0.7527 0.1571 0.082 Uiso 0.282(4) 1 calc R U P A 1
C25 C 0.3252(11) 0.5878(13) 0.1794(5) 0.0554(19) Uani 0.282(4) 1 d D U P A 1
H25A H 0.2765 0.5605 0.1677 0.083 Uiso 0.282(4) 1 calc R U P A 1
H25B H 0.3239 0.6066 0.2097 0.083 Uiso 0.282(4) 1 calc R U P A 1
H25C H 0.3652 0.5415 0.1783 0.083 Uiso 0.282(4) 1 calc R U P A 1
C23' C 0.2855(3) 0.6137(4) 0.11651(19) 0.0543(14) Uani 0.718(4) 1 d D U P A 2
H23D H 0.2771 0.6498 0.0895 0.081 Uiso 0.718(4) 1 calc R U P A 2
H23E H 0.2371 0.6022 0.1271 0.081 Uiso 0.718(4) 1 calc R U P A 2
H23F H 0.3092 0.5539 0.1110 0.081 Uiso 0.718(4) 1 calc R U P A 2
C24' C 0.4106(3) 0.6871(4) 0.1329(2) 0.0546(15) Uani 0.718(4) 1 d D U P A 2
H24D H 0.4463 0.7240 0.1527 0.082 Uiso 0.718(4) 1 calc R U P A 2
H24E H 0.3984 0.7206 0.1054 0.082 Uiso 0.718(4) 1 calc R U P A 2
H24F H 0.4334 0.6267 0.1275 0.082 Uiso 0.718(4) 1 calc R U P A 2
C25' C 0.3513(4) 0.6068(5) 0.1915(2) 0.0554(19) Uani 0.718(4) 1 d D U P A 2
H25D H 0.3760 0.5494 0.1837 0.083 Uiso 0.718(4) 1 calc R U P A 2
H25E H 0.3021 0.5916 0.2003 0.083 Uiso 0.718(4) 1 calc R U P A 2
H25F H 0.3829 0.6373 0.2158 0.083 Uiso 0.718(4) 1 calc R U P A 2
C26 C 0.3279(2) 0.8378(3) 0.21579(13) 0.0476(10) Uani 1 1 d D U . . .
C27 C 0.4169(3) 0.8355(6) 0.2185(2) 0.0581(18) Uani 0.643(5) 1 d D U P B 1
H27A H 0.4394 0.8706 0.2441 0.087 Uiso 0.643(5) 1 calc R U P B 1
H27B H 0.4319 0.8638 0.1922 0.087 Uiso 0.643(5) 1 calc R U P B 1
H27C H 0.4344 0.7707 0.2208 0.087 Uiso 0.643(5) 1 calc R U P B 1
C28 C 0.3045(4) 0.7901(6) 0.2545(2) 0.0569(18) Uani 0.643(5) 1 d D U P B 1
H28A H 0.3305 0.8186 0.2810 0.085 Uiso 0.643(5) 1 calc R U P B 1
H28B H 0.3178 0.7238 0.2538 0.085 Uiso 0.643(5) 1 calc R U P B 1
H28C H 0.2499 0.7964 0.2540 0.085 Uiso 0.643(5) 1 calc R U P B 1
C29 C 0.3048(4) 0.9397(4) 0.2132(2) 0.0589(16) Uani 0.643(5) 1 d D U P B 1
H29A H 0.2498 0.9444 0.2110 0.088 Uiso 0.643(5) 1 calc R U P B 1
H29B H 0.3218 0.9682 0.1875 0.088 Uiso 0.643(5) 1 calc R U P B 1
H29C H 0.3280 0.9723 0.2394 0.088 Uiso 0.643(5) 1 calc R U P B 1
C27' C 0.3960(6) 0.9004(9) 0.2176(4) 0.0581(18) Uani 0.357(5) 1 d D U P B 2
H27D H 0.4101 0.9228 0.2474 0.087 Uiso 0.357(5) 1 calc R U P B 2
H27E H 0.3841 0.9538 0.1981 0.087 Uiso 0.357(5) 1 calc R U P B 2
H27F H 0.4382 0.8654 0.2084 0.087 Uiso 0.357(5) 1 calc R U P B 2
C28' C 0.3402(7) 0.7690(9) 0.2563(4) 0.0569(18) Uani 0.357(5) 1 d D U P B 2
H28D H 0.3832 0.7280 0.2537 0.085 Uiso 0.357(5) 1 calc R U P B 2
H28E H 0.2947 0.7313 0.2570 0.085 Uiso 0.357(5) 1 calc R U P B 2
H28F H 0.3503 0.8054 0.2832 0.085 Uiso 0.357(5) 1 calc R U P B 2
C29' C 0.2622(5) 0.9046(8) 0.2309(4) 0.0589(16) Uani 0.357(5) 1 d D U P B 2
H29D H 0.2807 0.9334 0.2590 0.088 Uiso 0.357(5) 1 calc R U P B 2
H29E H 0.2173 0.8670 0.2338 0.088 Uiso 0.357(5) 1 calc R U P B 2
H29F H 0.2491 0.9534 0.2091 0.088 Uiso 0.357(5) 1 calc R U P B 2
C30 C 0.1622(2) 0.6495(3) 0.20785(13) 0.0491(11) Uani 1 1 d . . . . .
H30A H 0.1662 0.5845 0.1976 0.059 Uiso 1 1 calc R U . . .
H30B H 0.1968 0.6630 0.2348 0.059 Uiso 1 1 calc R U . . .
C31 C 0.0896(2) 0.6848(3) 0.20608(14) 0.0537(12) Uani 1 1 d . . . . .
H31 H 0.0762 0.7144 0.2313 0.064 Uiso 1 1 calc R U . . .
C32 C 0.0377(2) 0.6797(3) 0.17131(15) 0.0548(11) Uani 1 1 d . . . . .
H32 H 0.0355 0.6149 0.1593 0.066 Uiso 1 1 calc R U . . .
C33 C -0.0601(3) 0.8003(3) 0.18801(13) 0.0562(12) Uani 1 1 d . . . . .
H33 H -0.0221 0.8386 0.2033 0.067 Uiso 1 1 calc R U . . .
C34 C -0.1350(4) 0.8269(3) 0.18509(16) 0.0711(15) Uani 1 1 d . . . . .
H34 H -0.1481 0.8835 0.1981 0.085 Uiso 1 1 calc R U . . .
C35 C -0.1908(3) 0.7712(4) 0.16316(18) 0.0733(16) Uani 1 1 d . . . . .
H35 H -0.2423 0.7890 0.1611 0.088 Uiso 1 1 calc R U . . .
C36 C -0.1707(3) 0.6900(4) 0.14457(17) 0.0769(16) Uani 1 1 d . . . . .
H36 H -0.2084 0.6505 0.1298 0.092 Uiso 1 1 calc R U . . .
C37 C -0.0960(2) 0.6657(3) 0.14724(16) 0.0614(13) Uani 1 1 d . . . . .
H37 H -0.0829 0.6100 0.1335 0.074 Uiso 1 1 calc R U . . .
C38 C -0.0400(2) 0.7191(3) 0.16904(14) 0.0456(10) Uani 1 1 d . . . . .
C39 C 0.1069(3) 0.3569(3) 0.07753(15) 0.0641(12) Uani 1 1 d D U . . .
S1 S 0.09116(6) 0.41187(7) 0.12832(3) 0.0453(3) Uani 1 1 d . . . . .
F1 F 0.0505(7) 0.3485(11) 0.0481(4) 0.0903(17) Uani 0.329(9) 1 d D U P C 1
F2 F 0.1456(10) 0.2778(11) 0.0831(12) 0.0803(17) Uani 0.329(9) 1 d D U P C 1
F3 F 0.1585(9) 0.4168(9) 0.0604(4) 0.0952(19) Uani 0.329(9) 1 d D U P C 1
F1' F 0.0407(3) 0.3076(5) 0.0617(2) 0.0903(17) Uani 0.671(9) 1 d D U P C 2
F2' F 0.1600(5) 0.2926(6) 0.0826(6) 0.0803(17) Uani 0.671(9) 1 d D U P C 2
F3' F 0.1193(5) 0.4121(4) 0.04611(19) 0.0952(19) Uani 0.671(9) 1 d D U P C 2
O1 O 0.16412(16) 0.4438(2) 0.14592(11) 0.0706(9) Uani 1 1 d . . . . .
O2 O 0.03889(18) 0.4849(2) 0.11454(11) 0.0783(10) Uani 1 1 d . . . . .
O3 O 0.0621(2) 0.3374(2) 0.15138(11) 0.0826(11) Uani 1 1 d . . . . .

loop_
_atom_site_aniso_label
_atom_site_aniso_U_11
_atom_site_aniso_U_22
_atom_site_aniso_U_33
_atom_site_aniso_U_23
_atom_site_aniso_U_13
_atom_site_aniso_U_12
Pd1 0.02938(14) 0.03674(16) 0.02661(15) 0.00354(13) 0.00518(10) -0.00103(12)
P1 0.0276(5) 0.0368(5) 0.0310(5) 0.0047(4) 0.0059(4) 0.0033(4)
C1 0.0361(19) 0.0305(19) 0.0277(19) 0.0001(15) 0.0046(15) 0.0054(15)
C2 0.0308(19) 0.041(2) 0.0277(19) 0.0027(16) 0.0071(15) 0.0082(16)
C3 0.0327(19) 0.051(2) 0.0259(19) 0.0044(17) 0.0064(15) -0.0002(17)
C4 0.042(2) 0.046(2) 0.042(2) -0.0103(19) 0.0112(18) -0.0085(18)
C5 0.041(2) 0.034(2) 0.040(2) 0.0036(18) 0.0137(17) 0.0015(17)
C6 0.0272(17) 0.0322(19) 0.0304(19) 0.0041(15) 0.0086(14) 0.0018(14)
C7 0.037(2) 0.048(2) 0.047(2) -0.014(2) 0.0085(18) 0.0011(18)
C8 0.057(3) 0.080(3) 0.054(3) -0.031(3) 0.016(2) -0.013(2)
C9 0.058(3) 0.035(2) 0.090(4) -0.010(2) 0.018(3) 0.000(2)
C10 0.033(2) 0.095(4) 0.036(2) -0.003(2) -0.0015(18) 0.000(2)
C11 0.052(3) 0.145(6) 0.063(3) -0.035(3) 0.003(3) -0.026(3)
C12 0.051(3) 0.134(5) 0.056(3) 0.021(3) -0.007(2) 0.035(3)
C13 0.047(2) 0.040(2) 0.053(3) -0.0122(19) 0.025(2) -0.0040(17)
C14 0.094(4) 0.040(3) 0.103(4) -0.020(3) 0.055(3) -0.010(2)
C15 0.060(3) 0.071(3) 0.054(3) -0.018(2) 0.026(2) -0.008(2)
C16 0.0302(18) 0.0271(18) 0.034(2) -0.0001(15) 0.0093(15) 0.0021(14)
C17 0.040(2) 0.037(2) 0.036(2) 0.0076(17) 0.0090(17) 0.0051(17)
C18 0.054(2) 0.034(2) 0.040(2) 0.0083(18) 0.0172(19) -0.0005(18)
C19 0.038(2) 0.036(2) 0.047(2) -0.0044(18) 0.0179(18) -0.0070(17)
C20 0.0317(19) 0.038(2) 0.042(2) -0.0001(18) 0.0063(16) 0.0003(16)
C21 0.0321(19) 0.0318(19) 0.036(2) -0.0019(16) 0.0104(16) -0.0007(15)
C22 0.050(2) 0.045(2) 0.050(2) 0.0129(18) 0.0191(18) 0.0186(18)
C23 0.060(3) 0.046(3) 0.059(3) 0.000(2) 0.017(3) 0.016(2)
C24 0.050(3) 0.051(3) 0.067(4) 0.009(3) 0.024(3) 0.016(2)
C25 0.062(6) 0.048(4) 0.058(4) 0.018(3) 0.015(3) 0.018(3)
C23' 0.060(3) 0.046(3) 0.059(3) 0.000(2) 0.017(3) 0.016(2)
C24' 0.050(3) 0.051(3) 0.067(4) 0.009(3) 0.024(3) 0.016(2)
C25' 0.062(6) 0.048(4) 0.058(4) 0.018(3) 0.015(3) 0.018(3)
C26 0.039(2) 0.063(3) 0.038(2) -0.0040(19) -0.0050(17) 0.0005(18)
C27 0.046(3) 0.085(5) 0.041(3) -0.013(4) -0.002(2) -0.006(3)
C28 0.048(5) 0.087(4) 0.036(3) -0.007(3) 0.007(4) 0.000(4)
C29 0.051(4) 0.069(4) 0.055(4) -0.026(3) -0.001(3) -0.003(3)
C27' 0.046(3) 0.085(5) 0.041(3) -0.013(4) -0.002(2) -0.006(3)
C28' 0.048(5) 0.087(4) 0.036(3) -0.007(3) 0.007(4) 0.000(4)
C29' 0.051(4) 0.069(4) 0.055(4) -0.026(3) -0.001(3) -0.003(3)
C30 0.043(2) 0.056(3) 0.047(3) 0.022(2) 0.0035(19) -0.006(2)
C31 0.049(3) 0.072(3) 0.044(3) 0.024(2) 0.019(2) -0.004(2)
C32 0.054(3) 0.055(3) 0.057(3) 0.013(2) 0.015(2) -0.014(2)
C33 0.069(3) 0.067(3) 0.036(2) 0.003(2) 0.018(2) -0.018(3)
C34 0.112(5) 0.056(3) 0.055(3) 0.013(3) 0.050(3) 0.021(3)
C35 0.046(3) 0.115(5) 0.063(3) 0.025(3) 0.025(3) 0.026(3)
C36 0.046(3) 0.111(5) 0.074(4) -0.013(3) 0.014(3) -0.027(3)
C37 0.051(3) 0.060(3) 0.078(4) -0.012(3) 0.025(2) -0.009(2)
C38 0.039(2) 0.051(2) 0.048(3) 0.011(2) 0.0107(19) -0.0020(19)
C39 0.098(3) 0.047(3) 0.046(3) -0.002(2) 0.005(2) 0.007(2)
S1 0.0413(6) 0.0477(6) 0.0462(6) -0.0012(5) 0.0027(5) -0.0047(5)
F1 0.114(3) 0.080(5) 0.068(4) -0.013(3) -0.020(3) -0.009(3)
F2 0.095(4) 0.052(3) 0.097(2) -0.007(3) 0.023(4) 0.010(3)
F3 0.187(6) 0.064(2) 0.038(3) -0.002(2) 0.025(3) -0.003(3)
F1' 0.114(3) 0.080(5) 0.068(4) -0.013(3) -0.020(3) -0.009(3)
F2' 0.095(4) 0.052(3) 0.097(2) -0.007(3) 0.023(4) 0.010(3)
F3' 0.187(6) 0.064(2) 0.038(3) -0.002(2) 0.025(3) -0.003(3)
O1 0.0446(18) 0.075(2) 0.091(3) -0.0217(19) 0.0031(16) -0.0145(16)
O2 0.076(2) 0.075(2) 0.079(2) -0.0189(19) -0.0056(18) 0.0300(18)
O3 0.095(3) 0.077(2) 0.081(3) 0.002(2) 0.031(2) -0.031(2)

loop_
_atom_type_symbol
_atom_type_description
_atom_type_scat_dispersion_real
_atom_type_scat_dispersion_imag
_atom_type_scat_source
C C 0.0033 0.0016 'International Tables Vol C Tables 4.2.6.8 and 6.1.1.4'
H H 0.0000 0.0000 'International Tables Vol C Tables 4.2.6.8 and 6.1.1.4'
O O 0.0106 0.0060 'International Tables Vol C Tables 4.2.6.8 and 6.1.1.4'
F F 0.0171 0.0103 'International Tables Vol C Tables 4.2.6.8 and 6.1.1.4'
P P 0.1023 0.0942 'International Tables Vol C Tables 4.2.6.8 and 6.1.1.4'
S S 0.1246 0.1234 'International Tables Vol C Tables 4.2.6.8 and 6.1.1.4'
Pd Pd -0.9988 1.0072 'International Tables Vol C Tables 4.2.6.8 and 6.1.1.4'

loop_
_geom_angle_atom_site_label_1
_geom_angle_atom_site_label_2
_geom_angle_atom_site_label_3
_geom_angle
C30 Pd1 C31 37.52(14)
C30 Pd1 P1 95.47(11)
C31 Pd1 P1 129.46(12)
C30 Pd1 C6 174.42(15)
C31 Pd1 C6 142.66(14)
P1 Pd1 C6 86.19(8)
C30 Pd1 C32 63.79(15)
C31 Pd1 C32 33.08(14)
P1 Pd1 C32 158.86(11)
C6 Pd1 C32 114.07(13)
C21 P1 C26 106.61(17)
C21 P1 C22 107.04(16)
C26 P1 C22 110.04(18)
C21 P1 Pd1 102.28(11)
C26 P1 Pd1 115.04(12)
C22 P1 Pd1 114.88(13)
C2 C1 C6 119.1(3)
C2 C1 C7 118.7(3)
C6 C1 C7 121.6(3)
C1 C2 C3 123.3(3)
C4 C3 C2 117.1(3)
C4 C3 C10 122.9(4)
C2 C3 C10 119.6(3)
C3 C4 C5 122.6(4)
C4 C5 C6 119.7(3)
C4 C5 C13 117.4(3)
C6 C5 C13 122.4(3)
C5 C6 C1 118.0(3)
C5 C6 C16 118.0(3)
C1 C6 C16 118.7(3)
C5 C6 Pd1 93.3(2)
C1 C6 Pd1 91.9(2)
C16 C6 Pd1 107.5(2)
C1 C7 C9 111.5(3)
C1 C7 C8 111.6(3)
C9 C7 C8 111.2(4)
C3 C10 C11 114.4(4)
C3 C10 C12 108.6(4)
C11 C10 C12 110.4(4)
C5 C13 C15 110.5(3)
C5 C13 C14 112.3(3)
C15 C13 C14 110.1(4)
C17 C16 C21 118.5(3)
C17 C16 C6 115.6(3)
C21 C16 C6 125.9(3)
C18 C17 C16 122.3(3)
C17 C18 C19 119.7(3)
C18 C19 C20 119.6(3)
C19 C20 C21 121.1(3)
C20 C21 C16 118.7(3)
C20 C21 P1 123.2(3)
C16 C21 P1 118.1(2)
C23 C22 C25 116.9(9)
C24' C22 C25' 113.4(4)
C24' C22 C23' 104.6(4)
C25' C22 C23' 103.7(4)
C23 C22 C24 103.4(7)
C25 C22 C24 102.6(7)
C23 C22 P1 111.9(6)
C24' C22 P1 117.6(3)
C25 C22 P1 113.6(10)
C25' C22 P1 111.4(4)
C23' C22 P1 104.5(3)
C24 C22 P1 106.8(5)
C28 C26 C29 112.4(5)
C28 C26 C27 109.7(4)
C29 C26 C27 106.7(4)
C27' C26 C28' 108.3(7)
C27' C26 C29' 104.5(6)
C28' C26 C29' 99.5(6)
C28 C26 P1 110.1(4)
C27' C26 P1 123.1(5)
C29 C26 P1 108.0(3)
C27 C26 P1 109.9(3)
C28' C26 P1 112.8(6)
C29' C26 P1 105.7(4)
C31 C30 Pd1 75.0(2)
C32 C31 C30 124.1(4)
C32 C31 Pd1 82.2(3)
C30 C31 Pd1 67.4(2)
C31 C32 C38 124.2(4)
C31 C32 Pd1 64.8(2)
C38 C32 Pd1 130.3(3)
C38 C33 C34 120.8(4)
C35 C34 C33 120.1(5)
C36 C35 C34 119.0(4)
C35 C36 C37 120.0(5)
C38 C37 C36 122.1(5)
C37 C38 C33 118.1(4)
C37 C38 C32 115.3(4)
C33 C38 C32 126.5(4)
F3' C39 F2' 109.0(7)
F1 C39 F2 111.2(13)
F3' C39 F1' 105.3(5)
F2' C39 F1' 104.4(6)
F1 C39 F3 106.4(7)
F2 C39 F3 102.3(11)
F1 C39 S1 117.6(8)
F3' C39 S1 116.7(4)
F2' C39 S1 113.1(8)
F2 C39 S1 113.3(17)
F1' C39 S1 107.4(4)
F3 C39 S1 104.4(6)
O1 S1 O3 115.3(2)
O1 S1 O2 114.1(2)
O3 S1 O2 115.6(2)
O1 S1 C39 103.4(2)
O3 S1 C39 102.8(2)
O2 S1 C39 103.2(2)

loop_
_geom_bond_atom_site_label_1
_geom_bond_atom_site_label_2
_geom_bond_distance
Pd1 C30 2.103(4)
Pd1 C31 2.200(4)
Pd1 P1 2.3190(9)
Pd1 C6 2.342(3)
Pd1 C32 2.409(4)
P1 C21 1.829(4)
P1 C26 1.894(4)
P1 C22 1.897(4)
C1 C2 1.384(4)
C1 C6 1.434(5)
C1 C7 1.517(5)
C2 C3 1.392(5)
C3 C4 1.386(5)
C3 C10 1.519(5)
C4 C5 1.394(5)
C5 C6 1.422(5)
C5 C13 1.523(5)
C6 C16 1.524(4)
C7 C9 1.524(6)
C7 C8 1.540(5)
C10 C11 1.528(6)
C10 C12 1.538(6)
C13 C15 1.523(6)
C13 C14 1.528(5)
C16 C17 1.390(5)
C16 C21 1.407(5)
C17 C18 1.374(5)
C18 C19 1.377(5)
C19 C20 1.389(5)
C20 C21 1.404(5)
C22 C23 1.465(10)
C22 C24' 1.487(6)
C22 C25 1.506(11)
C22 C25' 1.510(6)
C22 C23' 1.625(6)
C22 C24 1.674(10)
C26 C28 1.490(7)
C26 C27' 1.509(9)
C26 C29 1.516(7)
C26 C27 1.584(6)
C26 C28' 1.590(9)
C26 C29' 1.632(9)
C30 C31 1.387(5)
C31 C32 1.327(6)
C32 C38 1.493(6)
C33 C38 1.374(6)
C33 C34 1.385(7)
C34 C35 1.384(7)
C35 C36 1.368(7)
C36 C37 1.373(6)
C37 C38 1.366(6)
C39 F1 1.273(9)
C39 F3' 1.297(6)
C39 F2' 1.318(8)
C39 F2 1.329(12)
C39 F1' 1.409(7)
C39 F3 1.414(10)
C39 S1 1.818(5)
S1 O1 1.421(3)
S1 O3 1.422(3)
S1 O2 1.430(3)

loop_
_geom_torsion_atom_site_label_1
_geom_torsion_atom_site_label_2
_geom_torsion_atom_site_label_3
_geom_torsion_atom_site_label_4
_geom_torsion
C6 C1 C2 C3 -0.1(5)
C7 C1 C2 C3 170.7(3)
C1 C2 C3 C4 3.1(5)
C1 C2 C3 C10 -170.8(3)
C2 C3 C4 C5 -4.3(6)
C10 C3 C4 C5 169.4(4)
C3 C4 C5 C6 2.5(6)
C3 C4 C5 C13 -169.4(4)
C4 C5 C6 C1 0.6(5)
C13 C5 C6 C1 172.1(3)
C4 C5 C6 C16 -153.6(3)
C13 C5 C6 C16 17.9(5)
C4 C5 C6 Pd1 94.5(3)
C13 C5 C6 Pd1 -94.0(3)
C2 C1 C6 C5 -1.7(5)
C7 C1 C6 C5 -172.4(3)
C2 C1 C6 C16 152.3(3)
C7 C1 C6 C16 -18.3(5)
C2 C1 C6 Pd1 -96.5(3)
C7 C1 C6 Pd1 92.9(3)
C2 C1 C7 C9 -66.6(4)
C6 C1 C7 C9 104.1(4)
C2 C1 C7 C8 58.5(5)
C6 C1 C7 C8 -130.8(4)
C4 C3 C10 C11 18.6(6)
C2 C3 C10 C11 -167.9(4)
C4 C3 C10 C12 -105.3(5)
C2 C3 C10 C12 68.2(5)
C4 C5 C13 C15 68.5(4)
C6 C5 C13 C15 -103.1(4)
C4 C5 C13 C14 -54.8(5)
C6 C5 C13 C14 133.5(4)
C5 C6 C16 C17 78.3(4)
C1 C6 C16 C17 -75.8(4)
Pd1 C6 C16 C17 -178.0(2)
C5 C6 C16 C21 -101.0(4)
C1 C6 C16 C21 105.0(4)
Pd1 C6 C16 C21 2.8(4)
C21 C16 C17 C18 0.6(5)
C6 C16 C17 C18 -178.6(3)
C16 C17 C18 C19 -0.5(6)
C17 C18 C19 C20 0.0(6)
C18 C19 C20 C21 0.5(5)
C19 C20 C21 C16 -0.3(5)
C19 C20 C21 P1 -178.2(3)
C17 C16 C21 C20 -0.2(5)
C6 C16 C21 C20 179.0(3)
C17 C16 C21 P1 177.7(3)
C6 C16 C21 P1 -3.0(5)
C26 P1 C21 C20 58.2(3)
C22 P1 C21 C20 -59.5(3)
Pd1 P1 C21 C20 179.3(3)
C26 P1 C21 C16 -119.7(3)
C22 P1 C21 C16 122.6(3)
Pd1 P1 C21 C16 1.5(3)
C21 P1 C22 C23 -29.7(7)
C26 P1 C22 C23 -145.2(7)
Pd1 P1 C22 C23 83.1(7)
C21 P1 C22 C24' 36.2(4)
C26 P1 C22 C24' -79.3(4)
Pd1 P1 C22 C24' 149.0(4)
C21 P1 C22 C25 -164.8(7)
C26 P1 C22 C25 79.8(7)
Pd1 P1 C22 C25 -52.0(7)
C21 P1 C22 C25' 169.5(4)
C26 P1 C22 C25' 54.0(4)
Pd1 P1 C22 C25' -77.7(4)
C21 P1 C22 C23' -79.2(3)
C26 P1 C22 C23' 165.4(3)
Pd1 P1 C22 C23' 33.6(3)
C21 P1 C22 C24 82.8(6)
C26 P1 C22 C24 -32.6(6)
Pd1 P1 C22 C24 -164.4(5)
C21 P1 C26 C28 162.3(4)
C22 P1 C26 C28 -82.0(4)
Pd1 P1 C26 C28 49.7(4)
C21 P1 C26 C27' -37.0(7)
C22 P1 C26 C27' 78.7(7)
Pd1 P1 C26 C27' -149.6(6)
C21 P1 C26 C29 39.2(4)
C22 P1 C26 C29 154.9(4)
Pd1 P1 C26 C29 -73.4(4)
C21 P1 C26 C27 -76.8(4)
C22 P1 C26 C27 38.9(4)
Pd1 P1 C26 C27 170.6(3)
C21 P1 C26 C28' -169.8(5)
C22 P1 C26 C28' -54.1(6)
Pd1 P1 C26 C28' 77.6(5)
C21 P1 C26 C29' 82.5(5)
C22 P1 C26 C29' -161.8(5)
Pd1 P1 C26 C29' -30.1(5)
Pd1 C30 C31 C32 62.6(4)
C30 C31 C32 C38 -178.8(4)
Pd1 C31 C32 C38 -123.0(4)
C30 C31 C32 Pd1 -55.9(4)
C38 C33 C34 C35 0.5(7)
C33 C34 C35 C36 0.0(7)
C34 C35 C36 C37 -1.0(8)
C35 C36 C37 C38 1.7(8)
C36 C37 C38 C33 -1.2(7)
C36 C37 C38 C32 176.2(4)
C34 C33 C38 C37 0.1(6)
C34 C33 C38 C32 -177.0(4)
C31 C32 C38 C37 -140.8(5)
Pd1 C32 C38 C37 134.9(4)
C31 C32 C38 C33 36.3(7)
Pd1 C32 C38 C33 -48.0(6)
F1 C39 S1 O1 -157.7(8)
F3' C39 S1 O1 -73.2(6)
F2' C39 S1 O1 54.4(6)
F2 C39 S1 O1 70.2(10)
F1' C39 S1 O1 169.0(4)
F3 C39 S1 O1 -40.2(8)
F1 C39 S1 O3 81.9(9)
F3' C39 S1 O3 166.5(6)
F2' C39 S1 O3 -65.9(6)
F2 C39 S1 O3 -50.1(10)
F1' C39 S1 O3 48.7(4)
F3 C39 S1 O3 -160.5(7)
F1 C39 S1 O2 -38.6(9)
F3' C39 S1 O2 46.0(6)
F2' C39 S1 O2 173.6(5)
F2 C39 S1 O2 -170.6(10)
F1' C39 S1 O2 -71.8(4)
F3 C39 S1 O2 79.0(7)
